data_1542241
loop_
_publ_author_name
'Ryan, R.R.'
'Swanson, B.L.'

_publ_section_title
;
 Phonon-driven phase changes in Cs2 Li Cr (C N)6
;
_journal_name_full
;
Physical Review, Serie 3. B - Solid State (1,1970-17,1977)
;
_journal_page_first 5320
_journal_page_last 5329
_journal_volume 13
_journal_year 1976
_chemical_formula_sum 'C6 Cr Cs2 Li N6'
_chemical_name_systematic 'Li Cs2 Cr (C N)6'
_space_group_IT_number 14
_symmetry_space_group_name_Hall '-P 2yn'
_symmetry_space_group_name_H-M 'P 1 21/n 1'
_cell_angle_alpha 90
_cell_angle_beta 90
_cell_angle_gamma 90
_cell_formula_units_Z 2
_cell_length_a 7.6
_cell_length_b 7.6
_cell_length_c 10.778
_cell_volume 622.537
_citation_journal_id_ASTM PLRBAQ
_cod_data_source_file Ryan_PLRBAQ_1976_753.cif
_cod_data_source_block C6Cr1Cs2Li1N6
_cod_original_cell_volume 622.5372
_cod_original_sg_symbol_Hall '-P 2ybc (x-z,y,z)'
_cod_original_formula_sum 'C6 Cr1 Cs2 Li1 N6'
_cod_database_code 1542241

loop_
_symmetry_equiv_pos_as_xyz
x,y,z
-x+1/2,y+1/2,-z+1/2
-x,-y,-z
x-1/2,-y-1/2,z-1/2

loop_
_atom_site_label
_atom_site_type_symbol
_atom_site_fract_x
_atom_site_fract_y
_atom_site_fract_z
_atom_site_occupancy
_atom_site_U_iso_or_equiv
N3 N-3 -0.004 -0.004 0.2977 1 0.0
Cr1 Cr+3 0 0 0 1 0.0
C2 C+2 -0.212 0.163 -0.004 1 0.0
C3 C+2 -0.003 0 -0.1905 1 0.0
N1 N-3 0.264 0.33 0 1 0.0
Cs1 Cs+1 0.5 0.0085 0.2501 1 0.0
C1 C+2 0.175 0.207 -0.002 1 0.0
Li1 Li+1 0 0 0.5 1 0.0
N2 N-3 -0.325 0.265 -0.001 1 0.0
